data_2242800
loop_
_publ_author_name
'Hess, David'
'Mayer, Peter'

_publ_section_title
;
 The crystal structures of benzylammonium phenylacetate and its hydrate
;
_journal_coeditor_code VM2215
_journal_issue 2
_journal_name_full 'Acta Crystallographica Section E'
_journal_page_first 194
_journal_page_last 201
_journal_paper_doi 10.1107/S2056989019000288
_journal_volume 75
_journal_year 2019
_chemical_formula_iupac 'C7 H10 N +, C8 H7 O2 -'
_chemical_formula_moiety 'C7 H10 N +, C8 H7 O2 -'
_chemical_formula_sum 'C15 H17 N O2'
_chemical_formula_weight 243.29
_chemical_name_systematic
;
Benzylammonium phenylacetate
;
_space_group_crystal_system monoclinic
_space_group_IT_number 15
_space_group_name_Hall '-C 2yc'
_space_group_name_H-M_alt 'C 1 2/c 1'
_symmetry_space_group_name_Hall '-C 2yc'
_symmetry_space_group_name_H-M 'C 1 2/c 1'
_atom_sites_solution_hydrogens mixed
_audit_block_code C7H10N_C8H7O2_vv347_hess-ill
_audit_creation_method SHELXL-2014
_cell_angle_alpha 90
_cell_angle_beta 114.692(3)
_cell_angle_gamma 90
_cell_formula_units_Z 8
_cell_length_a 25.913(2)
_cell_length_b 5.9021(5)
_cell_length_c 19.0842(16)
_cell_measurement_reflns_used 4302
_cell_measurement_temperature 100(2)
_cell_measurement_theta_max 25.3680
_cell_measurement_theta_min 3.4614
_cell_volume 2651.9(4)
_computing_cell_refinement
;
SAINT (Bruker, 2015)
;
_computing_data_collection
;
APEX3 (Bruker, 2016)
;
_computing_data_reduction
;
SAINT (Bruker, 2015)
;
_computing_molecular_graphics
;
ORTEP-3 for Windows (Farrugia, 2012), Mercury (Macrae <i>et al.</i>,
2006),
<i>CrystalExplorer17</i>
(Turner <i>et al.</i>,  2017)
;
_computing_publication_material
;
PLATON (Spek, 2009), <i>RPLUTO</i> (CCDC, 2018)
;
_computing_structure_refinement
;
<i>SHELXL2014/7</i> (Sheldrick, 2015b)
;
_computing_structure_solution
;
SHELXT (Sheldrick, 2015a)
;
_diffrn_ambient_temperature 100(2)
_diffrn_detector_area_resol_mean 7.4074
_diffrn_measured_fraction_theta_full 0.995
_diffrn_measured_fraction_theta_max 0.995
_diffrn_measurement_device 'fixed-chi three-circle diffractometer'
_diffrn_measurement_device_type 'Bruker D8 Venture TXS'
_diffrn_measurement_method 'mix of phi and omega scans'
_diffrn_radiation_monochromator 'focusing mirrors'
_diffrn_radiation_type MoK\a
_diffrn_radiation_wavelength 0.71073
_diffrn_reflns_av_R_equivalents 0.0919
_diffrn_reflns_av_unetI/netI 0.0603
_diffrn_reflns_limit_h_max 30
_diffrn_reflns_limit_h_min -30
_diffrn_reflns_limit_k_max 7
_diffrn_reflns_limit_k_min -7
_diffrn_reflns_limit_l_max 22
_diffrn_reflns_limit_l_min -22
_diffrn_reflns_number 14421
_diffrn_reflns_theta_full 25.242
_diffrn_reflns_theta_max 25.345
_diffrn_reflns_theta_min 3.272
_diffrn_source 'rotating anode (TXS)'
_diffrn_source_current 50
_diffrn_source_power 2.5
_diffrn_source_voltage 50
_exptl_absorpt_coefficient_mu 0.081
_exptl_absorpt_correction_T_max 0.9705
_exptl_absorpt_correction_T_min 0.6513
_exptl_absorpt_correction_type multi-scan
_exptl_absorpt_process_details
;
(SADABS; Bruker, 2016)
;
_exptl_crystal_colour colourless
_exptl_crystal_density_diffrn 1.219
_exptl_crystal_density_method 'not measured'
_exptl_crystal_description block
_exptl_crystal_F_000 1040
_exptl_crystal_size_max 0.100
_exptl_crystal_size_mid 0.040
_exptl_crystal_size_min 0.020
_refine_diff_density_max 0.168
_refine_diff_density_min -0.225
_refine_ls_extinction_method none
_refine_ls_goodness_of_fit_ref 1.033
_refine_ls_hydrogen_treatment mixed
_refine_ls_matrix_type full
_refine_ls_number_parameters 175
_refine_ls_number_reflns 2398
_refine_ls_number_restraints 0
_refine_ls_restrained_S_all 1.033
_refine_ls_R_factor_all 0.0661
_refine_ls_R_factor_gt 0.0431
_refine_ls_shift/su_max 0.000
_refine_ls_shift/su_mean 0.000
_refine_ls_structure_factor_coef Fsqd
_refine_ls_weighting_details 'w=1/[\s^2^(Fo^2^)+(0.0352P)^2^+1.6577P] where P=(Fo^2^+2Fc^2^)/3'
_refine_ls_weighting_scheme calc
_refine_ls_wR_factor_gt 0.0937
_refine_ls_wR_factor_ref 0.1031
_reflns_number_gt 1800
_reflns_number_total 2398
_reflns_threshold_expression 'I > 2\s(I)'
_cod_data_source_file vm2215sup1.cif
_cod_data_source_block 1
_cod_database_code 2242800
_shelx_space_group_comment
;
The symmetry employed for this shelxl refinement is uniquely defined
by the following loop, which should always be used as a source of
symmetry information in preference to the above space-group names.
They are only intended as comments.
;
_shelx_estimated_absorpt_t_min 0.992
_shelx_estimated_absorpt_t_max 0.998
_shelxl_version_number 2.014

loop_
_space_group_symop_operation_xyz
'x, y, z'
'-x, y, -z+1/2'
'x+1/2, y+1/2, z'
'-x+1/2, y+1/2, -z+1/2'
'-x, -y, -z'
'x, -y, z-1/2'
'-x+1/2, -y+1/2, -z'
'x+1/2, -y+1/2, z-1/2'

loop_
_atom_site_type_symbol
_atom_site_label
_atom_site_fract_x
_atom_site_fract_y
_atom_site_fract_z
_atom_site_U_iso_or_equiv
_atom_site_adp_type
_atom_site_calc_flag
_atom_site_occupancy
O O1 0.28279(5) -0.35459(19) 0.41706(7) 0.0205(3) Uani d 1
O O2 0.24772(5) -0.07061(19) 0.33362(7) 0.0214(3) Uani d 1
N N1 0.27388(7) 0.8748(3) 0.20667(9) 0.0204(4) Uani d 1
H H11 0.2496(9) 0.977(4) 0.1667(13) 0.040(6) Uiso d 1
H H12 0.2666(8) 0.714(4) 0.1867(12) 0.035(6) Uiso d 1
H H13 0.2661(10) 0.883(4) 0.2511(14) 0.048(7) Uiso d 1
C C1 0.27013(7) -0.1506(3) 0.40169(10) 0.0169(4) Uani d 1
C C2 0.28113(7) 0.0118(3) 0.46855(10) 0.0190(4) Uani d 1
H H2A 0.2687 0.1656 0.4476 0.023 Uiso calc 1
H H2B 0.2577 -0.0353 0.4958 0.023 Uiso calc 1
C C3 0.34259(7) 0.0220(3) 0.52591(10) 0.0186(4) Uani d 1
C C4 0.36866(8) -0.1595(3) 0.57485(10) 0.0223(4) Uani d 1
H H4 0.3476 -0.2937 0.5719 0.027 Uiso calc 1
C C5 0.42493(8) -0.1460(3) 0.62768(11) 0.0266(4) Uani d 1
H H5 0.4421 -0.2705 0.6608 0.032 Uiso calc 1
C C6 0.45623(8) 0.0480(3) 0.63248(11) 0.0307(5) Uani d 1
H H6 0.4948 0.0573 0.6688 0.037 Uiso calc 1
C C7 0.43098(8) 0.2279(3) 0.58411(12) 0.0321(5) Uani d 1
H H7 0.4523 0.3611 0.5869 0.038 Uiso calc 1
C C8 0.37457(8) 0.2153(3) 0.53139(11) 0.0255(4) Uani d 1
H H8 0.3576 0.3407 0.4986 0.031 Uiso calc 1
C C9 0.33454(8) 0.9379(3) 0.22888(11) 0.0273(5) Uani d 1
H H9A 0.3411 1.0948 0.2491 0.033 Uiso calc 1
H H9B 0.3428 0.9326 0.1828 0.033 Uiso calc 1
C C10 0.37371(7) 0.7794(3) 0.28918(10) 0.0220(4) Uani d 1
C C11 0.38860(8) 0.8179(3) 0.36684(11) 0.0281(5) Uani d 1
H H11A 0.3763 0.9525 0.3826 0.034 Uiso calc 1
C C12 0.42124(8) 0.6622(4) 0.42177(11) 0.0354(5) Uani d 1
H H12A 0.4310 0.6898 0.4748 0.042 Uiso calc 1
C C13 0.43957(9) 0.4672(4) 0.39950(13) 0.0375(5) Uani d 1
H H13A 0.4614 0.3592 0.4371 0.045 Uiso calc 1
C C14 0.42609(8) 0.4292(3) 0.32244(13) 0.0357(5) Uani d 1
H H14 0.4394 0.2962 0.3072 0.043 Uiso calc 1
C C15 0.39330(8) 0.5841(3) 0.26732(12) 0.0296(5) Uani d 1
H H15 0.3841 0.5570 0.2144 0.035 Uiso calc 1

loop_
_atom_site_aniso_label
_atom_site_aniso_U_11
_atom_site_aniso_U_22
_atom_site_aniso_U_33
_atom_site_aniso_U_12
_atom_site_aniso_U_13
_atom_site_aniso_U_23
O1 0.0266(7) 0.0168(7) 0.0177(6) 0.0002(5) 0.0089(5) 0.0000(5)
O2 0.0305(7) 0.0202(7) 0.0134(6) 0.0023(5) 0.0091(5) 0.0006(5)
N1 0.0279(9) 0.0181(9) 0.0150(8) 0.0000(7) 0.0089(7) 0.0013(7)
C1 0.0161(9) 0.0203(10) 0.0168(9) -0.0024(7) 0.0093(7) -0.0017(7)
C2 0.0233(10) 0.0179(9) 0.0177(9) 0.0015(7) 0.0104(8) 0.0006(7)
C3 0.0246(10) 0.0200(9) 0.0152(9) 0.0000(7) 0.0122(8) -0.0030(7)
C4 0.0282(10) 0.0225(10) 0.0185(9) -0.0023(8) 0.0119(8) -0.0019(7)
C5 0.0301(11) 0.0271(10) 0.0219(10) 0.0060(8) 0.0102(8) 0.0001(8)
C6 0.0220(10) 0.0371(12) 0.0287(11) -0.0007(9) 0.0064(9) -0.0081(9)
C7 0.0290(11) 0.0275(11) 0.0393(12) -0.0081(9) 0.0140(10) -0.0062(9)
C8 0.0301(11) 0.0197(10) 0.0283(11) -0.0014(8) 0.0138(9) -0.0005(8)
C9 0.0283(11) 0.0274(11) 0.0263(10) -0.0026(8) 0.0116(9) 0.0046(8)
C10 0.0200(10) 0.0245(10) 0.0232(10) -0.0038(7) 0.0105(8) 0.0019(8)
C11 0.0233(10) 0.0377(12) 0.0260(11) -0.0018(8) 0.0128(9) -0.0017(9)
C12 0.0253(11) 0.0591(15) 0.0216(10) -0.0011(10) 0.0097(9) 0.0073(10)
C13 0.0219(11) 0.0422(13) 0.0402(13) 0.0006(9) 0.0051(10) 0.0176(10)
C14 0.0222(11) 0.0292(11) 0.0481(14) 0.0001(8) 0.0073(10) -0.0029(10)
C15 0.0246(11) 0.0318(11) 0.0299(11) -0.0029(8) 0.0090(9) -0.0037(9)

loop_
_atom_type_symbol
_atom_type_description
_atom_type_scat_dispersion_real
_atom_type_scat_dispersion_imag
_atom_type_scat_source
C C 0.0033 0.0016 'International Tables Vol C Tables 4.2.6.8 and 6.1.1.4'
H H 0.0000 0.0000 'International Tables Vol C Tables 4.2.6.8 and 6.1.1.4'
N N 0.0061 0.0033 'International Tables Vol C Tables 4.2.6.8 and 6.1.1.4'
O O 0.0106 0.0060 'International Tables Vol C Tables 4.2.6.8 and 6.1.1.4'

loop_
_geom_angle_atom_site_label_1
_geom_angle_atom_site_label_2
_geom_angle_atom_site_label_3
_geom_angle
C9 N1 H11 109.1(13)
C9 N1 H12 110.4(11)
H11 N1 H12 109.2(17)
C9 N1 H13 109.0(14)
H11 N1 H13 111.2(19)
H12 N1 H13 107.9(17)
O1 C1 O2 124.09(15)
O1 C1 C2 118.04(15)
O2 C1 C2 117.86(15)
C3 C2 C1 113.80(14)
C3 C2 H2A 108.8
C1 C2 H2A 108.8
C3 C2 H2B 108.8
C1 C2 H2B 108.8
H2A C2 H2B 107.7
C8 C3 C4 118.27(17)
C8 C3 C2 120.20(16)
C4 C3 C2 121.53(16)
C5 C4 C3 120.69(17)
C5 C4 H4 119.7
C3 C4 H4 119.7
C6 C5 C4 120.34(18)
C6 C5 H5 119.8
C4 C5 H5 119.8
C7 C6 C5 119.42(18)
C7 C6 H6 120.3
C5 C6 H6 120.3
C6 C7 C8 120.39(18)
C6 C7 H7 119.8
C8 C7 H7 119.8
C7 C8 C3 120.88(18)
C7 C8 H8 119.6
C3 C8 H8 119.6
N1 C9 C10 110.87(15)
N1 C9 H9A 109.5
C10 C9 H9A 109.5
N1 C9 H9B 109.5
C10 C9 H9B 109.5
H9A C9 H9B 108.1
C11 C10 C15 118.89(17)
C11 C10 C9 120.98(17)
C15 C10 C9 120.05(17)
C12 C11 C10 120.66(19)
C12 C11 H11A 119.7
C10 C11 H11A 119.7
C13 C12 C11 120.06(19)
C13 C12 H12A 120.0
C11 C12 H12A 120.0
C12 C13 C14 119.87(19)
C12 C13 H13A 120.1
C14 C13 H13A 120.1
C13 C14 C15 120.2(2)
C13 C14 H14 119.9
C15 C14 H14 119.9
C14 C15 C10 120.26(19)
C14 C15 H15 119.9
C10 C15 H15 119.9

loop_
_geom_bond_atom_site_label_1
_geom_bond_atom_site_label_2
_geom_bond_distance
O1 C1 1.250(2)
O2 C1 1.272(2)
N1 C9 1.494(2)
N1 H11 0.97(2)
N1 H12 1.01(2)
N1 H13 0.95(3)
C1 C2 1.525(2)
C2 C3 1.511(2)
C2 H2A 0.9900
C2 H2B 0.9900
C3 C8 1.388(3)
C3 C4 1.396(2)
C4 C5 1.386(3)
C4 H4 0.9500
C5 C6 1.384(3)
C5 H5 0.9500
C6 C7 1.379(3)
C6 H6 0.9500
C7 C8 1.388(3)
C7 H7 0.9500
C8 H8 0.9500
C9 C10 1.501(3)
C9 H9A 0.9900
C9 H9B 0.9900
C10 C11 1.385(3)
C10 C15 1.392(3)
C11 C12 1.385(3)
C11 H11A 0.9500
C12 C13 1.378(3)
C12 H12A 0.9500
C13 C14 1.381(3)
C13 H13A 0.9500
C14 C15 1.385(3)
C14 H14 0.9500
C15 H15 0.9500

loop_
_geom_hbond_atom_site_label_D
_geom_hbond_atom_site_label_H
_geom_hbond_atom_site_label_A
_geom_hbond_site_symmetry_A
_geom_hbond_distance_DH
_geom_hbond_distance_HA
_geom_hbond_distance_DA
_geom_hbond_angle_DHA
N1 H11 O1 4_565 0.97(2) 1.77(2) 2.7177(19) 165(2)
N1 H12 O2 4 1.01(2) 1.73(2) 2.7306(19) 170.1(18)
N1 H13 O2 1_565 0.95(3) 1.85(3) 2.7938(19) 174(2)
C2 H2B O1 7_546 0.99 2.40 3.375(2) 169.4
C8 H8 O1 1_565 0.95 2.63 3.539(2) 161.4
C9 H9 Cg1 6_565 0.95 2.92 3.877(2) 163

loop_
_geom_torsion_atom_site_label_1
_geom_torsion_atom_site_label_2
_geom_torsion_atom_site_label_3
_geom_torsion_atom_site_label_4
_geom_torsion
O1 C1 C2 C3 59.1(2)
O2 C1 C2 C3 -122.12(17)
C1 C2 C3 C8 110.26(18)
C1 C2 C3 C4 -70.2(2)
C8 C3 C4 C5 0.3(2)
C2 C3 C4 C5 -179.29(16)
C3 C4 C5 C6 -0.3(3)
C4 C5 C6 C7 -0.1(3)
C5 C6 C7 C8 0.4(3)
C6 C7 C8 C3 -0.4(3)
C4 C3 C8 C7 0.0(3)
C2 C3 C8 C7 179.60(17)
N1 C9 C10 C11 -86.5(2)
N1 C9 C10 C15 90.2(2)
C15 C10 C11 C12 -1.6(3)
C9 C10 C11 C12 175.07(17)
C10 C11 C12 C13 0.4(3)
C11 C12 C13 C14 1.0(3)
C12 C13 C14 C15 -1.3(3)
C13 C14 C15 C10 0.0(3)
C11 C10 C15 C14 1.4(3)
C9 C10 C15 C14 -175.34(18)

_cod_database_fobs_code 2242800
